data_4023016
loop_
_publ_author_name
'Gr\'egory Franc'
'Serge Maz\`eres'
'C\'edric-Olivier Turrin'
'Laure Vendier'
'Carine Duhayon'
'Anne-Marie Caminade'
'Jean-Pierre Majoral'

_publ_contact_author
;
Anne-Marie Caminade
;
_publ_contact_author_address
;
Laboratoire de Chimie de Coordination
205 Route de Narbonne
31077 Toulouse Cedex 04
;
_publ_contact_author_email caminade@lcc-toulouse.fr
_publ_section_title
;
 Synthesis and Properties of Dendrimers Possessing the Same
 Fluorophore(s) Located Either Peripherally or Off-Center
;
_journal_name_full 'Journal of Organic Chemistry'
_journal_page_first 8707
_journal_page_last 8715
_journal_paper_doi 10.1021/jo701462f
_journal_volume 72
_journal_year 2007
_chemical_formula_moiety 'C24 H19 N1 O2'
_chemical_formula_sum 'C24 H19 N O2'
_chemical_formula_weight 353.42
_space_group_IT_number 14
_symmetry_cell_setting monoclinic
_symmetry_space_group_name_Hall '-P 2ybc'
_symmetry_space_group_name_H-M 'P 1 21/c 1'
_atom_sites_solution_hydrogens geom
_atom_sites_solution_primary direct
_audit_creation_date 06-11-21
_audit_creation_method CRYSTALS_ver_12.84
_cell_angle_alpha 90
_cell_angle_beta 101.058(9)
_cell_angle_gamma 90
_cell_formula_units_Z 4
_cell_length_a 14.6454(16)
_cell_length_b 5.8952(9)
_cell_length_c 21.063(2)
_cell_measurement_reflns_used 5241
_cell_measurement_temperature 180
_cell_measurement_theta_max 29
_cell_measurement_theta_min 3
_cell_volume 1784.8(4)
_computing_cell_refinement 'CrysAlis RED, (Oxford Diffraction, 2002)'
_computing_data_collection 'Xcalibur, (Oxford Diffraction, 2002)'
_computing_data_reduction 'CrysAlis RED, (Oxford Diffraction, 2002)'
_computing_molecular_graphics 'CAMERON (Watkin et al., 1996)'
_computing_publication_material 'CRYSTALS (Betteridge et al., 2003)'
_computing_structure_refinement 'CRYSTALS (Betteridge et al., 2003)'
_computing_structure_solution 'SIR92 (Altomare et al., 1994)'
_diffrn_ambient_temperature 180
_diffrn_measured_fraction_theta_full 0.996
_diffrn_measured_fraction_theta_max 0.996
_diffrn_measurement_device_type 'Oxford Diffraction XCALIBUR'
_diffrn_measurement_method '\f & \w scans'
_diffrn_radiation_monochromator graphite
_diffrn_radiation_type 'Mo K\a'
_diffrn_radiation_wavelength 0.71073
_diffrn_reflns_av_R_equivalents 0.079
_diffrn_reflns_limit_h_max 20
_diffrn_reflns_limit_h_min -19
_diffrn_reflns_limit_k_max 6
_diffrn_reflns_limit_k_min -8
_diffrn_reflns_limit_l_max 28
_diffrn_reflns_limit_l_min -28
_diffrn_reflns_number 16470
_diffrn_reflns_theta_full 29.021
_diffrn_reflns_theta_max 29.021
_diffrn_reflns_theta_min 2.829
_diffrn_standards_number 0
_exptl_absorpt_coefficient_mu 0.083
_exptl_absorpt_correction_T_max 1.00
_exptl_absorpt_correction_T_min 0.96
_exptl_absorpt_correction_type multi-scan
_exptl_absorpt_process_details
;
[c.f. r.h. blessing, acta cryst. (1995), a51, 33-38]
;
_exptl_crystal_colour colorless
_exptl_crystal_density_diffrn 1.315
_exptl_crystal_description needle
_exptl_crystal_F_000 744
_exptl_crystal_size_max 0.50
_exptl_crystal_size_mid 0.10
_exptl_crystal_size_min 0.05
_refine_diff_density_max 0.39
_refine_diff_density_min -0.33
_refine_ls_extinction_method None
_refine_ls_goodness_of_fit_ref 1.5231
_refine_ls_hydrogen_treatment constr
_refine_ls_matrix_type full
_refine_ls_number_parameters 244
_refine_ls_number_reflns 2627
_refine_ls_number_restraints 0
_refine_ls_R_factor_all 0.1545
_refine_ls_R_factor_gt 0.0723
_refine_ls_shift/su_max 0.000193
_refine_ls_structure_factor_coef F
_refine_ls_weighting_details
;
 Method= Quasi-Unit weights 
 W = 1.0 or 1./2F 
;
_refine_ls_weighting_scheme calc
_refine_ls_wR_factor_all 0.1463
_refine_ls_wR_factor_gt 0.0781
_refine_ls_wR_factor_ref 0.0781
_reflns_limit_h_max 19
_reflns_limit_h_min -20
_reflns_limit_k_max 8
_reflns_limit_k_min 0
_reflns_limit_l_max 28
_reflns_limit_l_min 0
_reflns_number_gt 2627
_reflns_number_total 4751
_reflns_threshold_expression I>0.9\s(I)
_cod_data_source_file jo701462f-File003.cif
_cod_data_source_block Compound_1'
_cod_depositor_comments
;
The following automatic conversions were performed:
'_symmetry_cell_setting' value 'Monoclinic' changed to 'monoclinic'
according to '/home/saulius/struct/CIF-dictionaries/cif_core.dic'
dictionary named 'cif_core.dic' version 2.4.1 from 2010-06-29.

Automatic conversion script
Id: cif_fix_enum 1527 2010-12-29 10:47:43Z saulius 
;
_cod_original_sg_symbol_H-M 'P 21/c'
_cod_original_formula_sum 'C24 H19 N1 O2'
_cod_database_code 4023016

loop_
_symmetry_equiv_pos_as_xyz
x,y,z
-x,-y,-z
-x,y+1/2,-z+1/2
x,-y+1/2,z+1/2

loop_
_atom_site_label
_atom_site_type_symbol
_atom_site_fract_x
_atom_site_fract_y
_atom_site_fract_z
_atom_site_U_iso_or_equiv
_atom_site_occupancy
_atom_site_adp_type
_atom_site_refinement_flags_posn
C1 C 0.5585(3) 1.1019(8) 0.6176(2) 0.0276 1.0000 Uani .
C2 C 0.5104(3) 0.9782(8) 0.66518(19) 0.0272 1.0000 Uani .
C3 C 0.4254(2) 1.0982(7) 0.68040(18) 0.0216 1.0000 Uani .
C4 C 0.3908(3) 1.3004(7) 0.65174(19) 0.0272 1.0000 Uani .
C5 C 0.3118(3) 1.3979(8) 0.6675(2) 0.0316 1.0000 Uani .
C6 C 0.2670(3) 1.2986(8) 0.7117(2) 0.0317 1.0000 Uani .
C7 C 0.3008(3) 1.0985(8) 0.7410(2) 0.0306 1.0000 Uani .
C8 C 0.3794(3) 0.9988(7) 0.72527(19) 0.0272 1.0000 Uani .
C9 C 0.7304(2) 1.0117(7) 0.63360(17) 0.0227 1.0000 Uani .
C10 C 0.7867(2) 0.8311(7) 0.60900(17) 0.0220 1.0000 Uani .
C11 C 0.7288(2) 0.7025(7) 0.56610(17) 0.0224 1.0000 Uani .
C12 C 0.6312(2) 0.7902(7) 0.56383(18) 0.0245 1.0000 Uani .
C13 C 0.8876(2) 0.8140(7) 0.63426(17) 0.0218 1.0000 Uani .
C14 C 0.9459(3) 0.9959(8) 0.62839(19) 0.0268 1.0000 Uani .
C15 C 1.0407(3) 0.9804(8) 0.6542(2) 0.0313 1.0000 Uani .
C16 C 1.0767(3) 0.7858(8) 0.6859(2) 0.0323 1.0000 Uani .
C17 C 1.0188(3) 0.6074(8) 0.69261(19) 0.0305 1.0000 Uani .
C18 C 0.9240(3) 0.6192(7) 0.66662(18) 0.0242 1.0000 Uani .
C19 C 0.7497(3) 0.5153(7) 0.52549(17) 0.0230 1.0000 Uani .
C20 C 0.8370(3) 0.4988(8) 0.50783(19) 0.0307 1.0000 Uani .
C21 C 0.8570(3) 0.3192(9) 0.4708(2) 0.0374 1.0000 Uani .
C22 C 0.7908(3) 0.1558(8) 0.4499(2) 0.0373 1.0000 Uani .
C23 C 0.7042(3) 0.1719(8) 0.46529(19) 0.0343 1.0000 Uani .
C24 C 0.6829(3) 0.3513(8) 0.50262(17) 0.0277 1.0000 Uani .
O1 O 0.55934(18) 0.7249(6) 0.53085(14) 0.0350 1.0000 Uani .
O2 O 0.75788(19) 1.1648(5) 0.67008(13) 0.0306 1.0000 Uani .
N1 N 0.6381(2) 0.9702(6) 0.60611(15) 0.0251 1.0000 Uani .
H11 H 0.5803 1.2499 0.6360 0.0339 1.0000 Uiso R
H12 H 0.5151 1.1233 0.5761 0.0343 1.0000 Uiso R
H21 H 0.5554 0.9557 0.7060 0.0353 1.0000 Uiso R
H22 H 0.4913 0.8281 0.6467 0.0356 1.0000 Uiso R
H41 H 0.4206 1.3715 0.6210 0.0344 1.0000 Uiso R
H51 H 0.2882 1.5356 0.6477 0.0394 1.0000 Uiso R
H61 H 0.2137 1.3682 0.7228 0.0384 1.0000 Uiso R
H71 H 0.2700 1.0296 0.7716 0.0372 1.0000 Uiso R
H81 H 0.4011 0.8604 0.7453 0.0342 1.0000 Uiso R
H141 H 0.9210 1.1303 0.6068 0.0348 1.0000 Uiso R
H151 H 1.0798 1.1045 0.6497 0.0415 1.0000 Uiso R
H161 H 1.1414 0.7767 0.7029 0.0381 1.0000 Uiso R
H171 H 1.0429 0.4753 0.7151 0.0395 1.0000 Uiso R
H181 H 0.8838 0.4950 0.6710 0.0305 1.0000 Uiso R
H201 H 0.8824 0.6122 0.5222 0.0382 1.0000 Uiso R
H211 H 0.9166 0.3090 0.4593 0.0463 1.0000 Uiso R
H221 H 0.8047 0.0320 0.4250 0.0454 1.0000 Uiso R
H231 H 0.6584 0.0599 0.4506 0.0442 1.0000 Uiso R
H241 H 0.6228 0.3638 0.5123 0.0351 1.0000 Uiso R

loop_
_atom_site_aniso_label
_atom_site_aniso_U_11
_atom_site_aniso_U_22
_atom_site_aniso_U_33
_atom_site_aniso_U_23
_atom_site_aniso_U_13
_atom_site_aniso_U_12
C1 0.0236(18) 0.031(2) 0.029(2) -0.0010(19) 0.0079(16) 0.0045(18)
C2 0.0257(19) 0.030(2) 0.0280(19) 0.0054(19) 0.0095(16) 0.0110(18)
C3 0.0188(16) 0.024(2) 0.0217(18) -0.0038(16) 0.0034(14) 0.0003(16)
C4 0.0264(19) 0.029(2) 0.0253(19) 0.0057(18) 0.0035(15) 0.0010(18)
C5 0.0226(19) 0.031(2) 0.038(2) 0.000(2) -0.0015(17) 0.0133(18)
C6 0.0150(17) 0.043(3) 0.037(2) -0.009(2) 0.0049(16) 0.0024(19)
C7 0.0206(18) 0.037(3) 0.034(2) -0.002(2) 0.0038(16) -0.0051(18)
C8 0.030(2) 0.021(2) 0.030(2) 0.0021(19) 0.0038(16) -0.0016(18)
C9 0.0221(17) 0.030(2) 0.0162(17) 0.0010(17) 0.0030(13) 0.0030(17)
C10 0.0212(17) 0.026(2) 0.0191(16) 0.0037(17) 0.0056(14) 0.0023(16)
C11 0.0184(16) 0.028(2) 0.0199(17) 0.0040(17) 0.0017(13) 0.0030(16)
C12 0.0193(17) 0.031(2) 0.0229(18) 0.0006(18) 0.0040(14) 0.0029(17)
C13 0.0199(16) 0.028(2) 0.0175(16) -0.0038(17) 0.0035(13) 0.0006(16)
C14 0.0246(18) 0.029(2) 0.027(2) -0.0006(19) 0.0063(15) 0.0020(18)
C15 0.0242(19) 0.034(2) 0.037(2) -0.009(2) 0.0088(17) -0.0036(19)
C16 0.0185(18) 0.044(3) 0.033(2) -0.010(2) 0.0018(16) 0.0012(19)
C17 0.0255(19) 0.040(3) 0.0252(19) 0.001(2) 0.0029(16) 0.0126(19)
C18 0.0210(17) 0.027(2) 0.0242(19) 0.0010(17) 0.0039(15) 0.0016(16)
C19 0.0256(18) 0.025(2) 0.0171(17) 0.0027(17) 0.0019(14) 0.0006(17)
C20 0.0240(19) 0.040(3) 0.026(2) -0.005(2) 0.0011(16) 0.0009(19)
C21 0.036(2) 0.046(3) 0.031(2) -0.004(2) 0.0077(18) 0.009(2)
C22 0.051(3) 0.034(3) 0.026(2) -0.006(2) 0.0063(19) 0.010(2)
C23 0.046(3) 0.031(2) 0.0244(19) -0.0019(19) 0.0030(18) -0.008(2)
C24 0.031(2) 0.034(2) 0.0186(17) 0.0016(18) 0.0060(15) -0.0032(19)
O1 0.0200(13) 0.047(2) 0.0350(16) -0.0065(15) -0.0023(12) -0.0004(14)
O2 0.0286(14) 0.0311(16) 0.0308(15) -0.0077(14) 0.0025(12) -0.0011(13)
N1 0.0181(14) 0.031(2) 0.0255(16) -0.0015(15) 0.0027(12) 0.0024(14)

loop_
_atom_type_symbol
_atom_type_scat_dispersion_real
_atom_type_scat_dispersion_imag
_atom_type_scat_Cromer_Mann_a1
_atom_type_scat_Cromer_Mann_b1
_atom_type_scat_Cromer_Mann_a2
_atom_type_scat_Cromer_Mann_b2
_atom_type_scat_Cromer_Mann_a3
_atom_type_scat_Cromer_Mann_b3
_atom_type_scat_Cromer_Mann_a4
_atom_type_scat_Cromer_Mann_b4
_atom_type_scat_Cromer_Mann_c
_atom_type_scat_source
C 0.0033 0.0016 2.3100 20.8439 1.0200 10.2075 1.5886 0.5687 0.8650 51.6512 0.2156 'International Tables Vol C 4.2.6.8 and 6.1.1.4'
H 0.0000 0.0000 0.4930 10.5109 0.3229 26.1257 0.1402 3.1424 0.0408 57.7998 0.0030 'International Tables Vol C 4.2.6.8 and 6.1.1.4'
N 0.0061 0.0033 12.2126 0.0057 3.1322 9.8933 2.0125 28.9975 1.1663 0.5826 -11.5290 'International Tables Vol C 4.2.6.8 and 6.1.1.4'
O 0.0106 0.0060 3.0485 13.2771 2.2868 5.7011 1.5463 0.3239 0.8670 32.9089 0.2508 'International Tables Vol C 4.2.6.8 and 6.1.1.4'
P 0.1023 0.0942 6.4345 1.9067 4.1791 27.1570 1.7800 0.5260 1.4908 68.1645 1.1149 'International Tables Vol C 4.2.6.8 and 6.1.1.4'
Co 0.3494 0.9721 12.2841 4.2791 7.3409 0.2784 4.0034 13.5359 2.3488 71.1692 1.0118 'International Tables Vol C 4.2.6.8 and 6.1.1.4'

loop_
_geom_angle_atom_site_label_1
_geom_angle_atom_site_label_2
_geom_angle_atom_site_label_3
_geom_angle
_geom_angle_publ_flag
C2 C1 N1 109.9(3) yes
C2 C1 H11 108.8 no
N1 C1 H11 109.1 no
C2 C1 H12 110.2 no
N1 C1 H12 108.8 no
H11 C1 H12 110.1 no
C1 C2 C3 114.8(3) yes
C1 C2 H21 108.9 no
C3 C2 H21 108.4 no
C1 C2 H22 107.6 no
C3 C2 H22 108.7 no
H21 C2 H22 108.3 no
C2 C3 C4 123.7(4) yes
C2 C3 C8 118.1(4) yes
C4 C3 C8 118.2(4) yes
C3 C4 C5 120.3(4) yes
C3 C4 H41 120.0 no
C5 C4 H41 119.7 no
C4 C5 C6 121.0(4) yes
C4 C5 H51 120.0 no
C6 C5 H51 119.0 no
C5 C6 C7 119.6(4) yes
C5 C6 H61 120.4 no
C7 C6 H61 120.1 no
C6 C7 C8 119.9(4) yes
C6 C7 H71 119.7 no
C8 C7 H71 120.4 no
C3 C8 C7 121.1(4) yes
C3 C8 H81 120.1 no
C7 C8 H81 118.8 no
C10 C9 O2 127.9(3) yes
C10 C9 N1 106.7(3) yes
O2 C9 N1 125.4(4) yes
C9 C10 C11 108.2(3) yes
C9 C10 C13 120.3(3) yes
C11 C10 C13 131.5(4) yes
C10 C11 C12 107.4(3) yes
C10 C11 C19 129.8(3) yes
C12 C11 C19 122.8(3) yes
C11 C12 O1 128.6(4) yes
C11 C12 N1 107.0(3) yes
O1 C12 N1 124.4(4) yes
C10 C13 C14 120.3(4) yes
C10 C13 C18 119.9(4) yes
C14 C13 C18 119.7(3) yes
C13 C14 C15 119.9(4) yes
C13 C14 H141 119.9 no
C15 C14 H141 120.2 no
C14 C15 C16 120.2(4) yes
C14 C15 H151 119.2 no
C16 C15 H151 120.6 no
C15 C16 C17 120.0(4) yes
C15 C16 H161 119.4 no
C17 C16 H161 120.6 no
C16 C17 C18 120.6(4) yes
C16 C17 H171 120.3 no
C18 C17 H171 119.1 no
C17 C18 C13 119.6(4) yes
C17 C18 H181 120.6 no
C13 C18 H181 119.7 no
C11 C19 C20 120.7(4) yes
C11 C19 C24 120.9(3) yes
C20 C19 C24 118.4(4) yes
C19 C20 C21 120.4(4) yes
C19 C20 H201 119.0 no
C21 C20 H201 120.6 no
C20 C21 C22 120.3(4) yes
C20 C21 H211 119.8 no
C22 C21 H211 119.8 no
C21 C22 C23 120.1(4) yes
C21 C22 H221 120.4 no
C23 C22 H221 119.5 no
C22 C23 C24 120.4(4) yes
C22 C23 H231 120.1 no
C24 C23 H231 119.5 no
C19 C24 C23 120.3(4) yes
C19 C24 H241 119.5 no
C23 C24 H241 120.1 no
C1 N1 C9 125.7(3) yes
C1 N1 C12 123.8(3) yes
C9 N1 C12 110.5(3) yes

loop_
_geom_bond_atom_site_label_1
_geom_bond_atom_site_label_2
_geom_bond_distance
_geom_bond_publ_flag
C1 C2 1.518(5) yes
C1 N1 1.459(5) yes
C1 H11 0.983 no
C1 H12 0.985 no
C2 C3 1.518(5) yes
C2 H21 0.987 no
C2 H22 0.985 no
C3 C4 1.387(6) yes
C3 C8 1.392(5) yes
C4 C5 1.388(5) yes
C4 H41 0.945 no
C5 C6 1.370(6) yes
C5 H51 0.947 no
C6 C7 1.378(6) yes
C6 H61 0.951 no
C7 C8 1.388(6) yes
C7 H71 0.946 no
C8 H81 0.945 no
C9 C10 1.499(5) yes
C9 O2 1.204(5) yes
C9 N1 1.386(5) yes
C10 C11 1.348(5) yes
C10 C13 1.474(5) yes
C11 C12 1.511(5) yes
C11 C19 1.464(6) yes
C12 O1 1.208(4) yes
C12 N1 1.376(5) yes
C13 C14 1.391(6) yes
C13 C18 1.389(6) yes
C14 C15 1.394(5) yes
C14 H141 0.951 no
C15 C16 1.380(6) yes
C15 H151 0.944 no
C16 C17 1.375(6) yes
C16 H161 0.948 no
C17 C18 1.393(5) yes
C17 H171 0.944 no
C18 H181 0.955 no
C19 C20 1.402(5) yes
C19 C24 1.394(6) yes
C20 C21 1.379(6) yes
C20 H201 0.950 no
C21 C22 1.378(7) yes
C21 H211 0.952 no
C22 C23 1.371(6) yes
C22 H221 0.943 no
C23 C24 1.389(6) yes
C23 H231 0.950 no
C24 H241 0.944 no

loop_
_cod_related_entry_id
_cod_related_entry_database
_cod_related_entry_code
1 ChemSpider 8150974
